data_2231816
loop_
_publ_author_name
'Ramathilagam, C.'
'Saravanan, V.'
'Mohanakrishnan, A. K.'
'Umarani, P. R.'
'Manivannan, V.'

_publ_section_title
;
 Ethyl 1-phenylsulfonyl-1<i>H</i>-indole-2-carboxylate
;
_journal_coeditor_code BT5624
_journal_issue 10
_journal_name_full 'Acta Crystallographica Section E'
_journal_page_first o2549
_journal_paper_doi 10.1107/S1600536811035392
_journal_volume 67
_journal_year 2011
_chemical_formula_iupac 'C17 H15 N O4 S'
_chemical_formula_moiety 'C17 H15 N O4 S'
_chemical_formula_sum 'C17 H15 N O4 S'
_chemical_formula_weight 329.36
_chemical_name_systematic
;
Ethyl 1-phenylsulfonyl-1<i>H</i>-indole-2-carboxylate
;
_space_group_IT_number 14
_symmetry_cell_setting monoclinic
_symmetry_space_group_name_Hall '-P 2yn'
_symmetry_space_group_name_H-M 'P 1 21/n 1'
_atom_sites_solution_hydrogens geom
_atom_sites_solution_primary direct
_atom_sites_solution_secondary difmap
_cell_angle_alpha 90.00
_cell_angle_beta 96.647(2)
_cell_angle_gamma 90.00
_cell_formula_units_Z 4
_cell_length_a 10.6936(6)
_cell_length_b 7.5331(4)
_cell_length_c 19.5654(12)
_cell_measurement_reflns_used 4353
_cell_measurement_temperature 295(2)
_cell_measurement_theta_max 29.51
_cell_measurement_theta_min 2.08
_cell_volume 1565.52(15)
_computing_cell_refinement 'SAINT (Bruker, 2004)'
_computing_data_collection 'APEX2 (Bruker, 2004)'
_computing_data_reduction 'SAINT (Bruker, 2004)'
_computing_molecular_graphics 'PLATON (Spek, 2009)'
_computing_publication_material 'SHELXL97 (Sheldrick, 2008)'
_computing_structure_refinement 'SHELXL97 (Sheldrick, 2008)'
_computing_structure_solution 'SHELXS97 (Sheldrick, 2008)'
_diffrn_ambient_temperature 295(2)
_diffrn_detector_area_resol_mean 0
_diffrn_measured_fraction_theta_full 0.997
_diffrn_measured_fraction_theta_max 0.997
_diffrn_measurement_device_type 'Bruker Kappa APEXII CCD'
_diffrn_measurement_method '\w and \f'
_diffrn_radiation_monochromator graphite
_diffrn_radiation_source 'fine-focus sealed tube'
_diffrn_radiation_type MoK\a
_diffrn_radiation_wavelength 0.71073
_diffrn_reflns_av_R_equivalents 0.0414
_diffrn_reflns_av_sigmaI/netI 0.0205
_diffrn_reflns_limit_h_max 14
_diffrn_reflns_limit_h_min -14
_diffrn_reflns_limit_k_max 10
_diffrn_reflns_limit_k_min -10
_diffrn_reflns_limit_l_max 27
_diffrn_reflns_limit_l_min -26
_diffrn_reflns_number 35524
_diffrn_reflns_theta_full 29.51
_diffrn_reflns_theta_max 29.51
_diffrn_reflns_theta_min 2.08
_diffrn_standards_interval_count 0
_diffrn_standards_interval_time 0
_exptl_absorpt_coefficient_mu 0.226
_exptl_absorpt_correction_T_max 0.9604
_exptl_absorpt_correction_T_min 0.9519
_exptl_absorpt_correction_type multi-scan
_exptl_absorpt_process_details '(SADABS; Sheldrick, 1996)'
_exptl_crystal_colour colourless
_exptl_crystal_density_diffrn 1.397
_exptl_crystal_density_method 'not measured'
_exptl_crystal_description block
_exptl_crystal_F_000 688
_exptl_crystal_size_max 0.22
_exptl_crystal_size_mid 0.20
_exptl_crystal_size_min 0.18
_refine_diff_density_max 0.334
_refine_diff_density_min -0.231
_refine_ls_extinction_method none
_refine_ls_goodness_of_fit_ref 1.023
_refine_ls_hydrogen_treatment constr
_refine_ls_matrix_type full
_refine_ls_number_parameters 209
_refine_ls_number_reflns 4353
_refine_ls_number_restraints 0
_refine_ls_restrained_S_all 1.023
_refine_ls_R_factor_all 0.0603
_refine_ls_R_factor_gt 0.0420
_refine_ls_shift/su_max 0.001
_refine_ls_shift/su_mean 0.000
_refine_ls_structure_factor_coef Fsqd
_refine_ls_weighting_details 'calc w=1/[\s^2^(Fo^2^)+(0.0661P)^2^+0.3737P] where P=(Fo^2^+2Fc^2^)/3'
_refine_ls_weighting_scheme calc
_refine_ls_wR_factor_gt 0.1125
_refine_ls_wR_factor_ref 0.1291
_reflns_number_gt 3245
_reflns_number_total 4353
_reflns_threshold_expression I>2\s(I)
_cod_data_source_file bt5624.cif
_cod_data_source_block I
_cod_original_sg_symbol_Hall '-P 2Yn'
_cod_original_sg_symbol_H-M 'P 21/n'
_cod_database_code 2231816
_cod_database_fobs_code 2231816

loop_
_symmetry_equiv_pos_as_xyz
'x, y, z'
'-x+1/2, y+1/2, -z+1/2'
'-x, -y, -z'
'x-1/2, -y-1/2, z-1/2'

loop_
_atom_site_type_symbol
_atom_site_label
_atom_site_fract_x
_atom_site_fract_y
_atom_site_fract_z
_atom_site_U_iso_or_equiv
_atom_site_adp_type
_atom_site_calc_flag
_atom_site_refinement_flags
_atom_site_occupancy
_atom_site_symmetry_multiplicity
C C1 0.75477(14) 0.1614(2) 0.14296(8) 0.0459(3) Uani d . 1 1
C C2 0.76555(18) 0.1553(3) 0.07299(10) 0.0595(4) Uani d . 1 1
H H2 0.6951 0.1613 0.0404 0.071 Uiso calc R 1 1
C C3 0.8851(2) 0.1399(3) 0.05402(12) 0.0707(5) Uani d . 1 1
H H3 0.8950 0.1358 0.0075 0.085 Uiso calc R 1 1
C C4 0.99095(19) 0.1305(3) 0.10177(13) 0.0746(6) Uani d . 1 1
H H4 1.0700 0.1195 0.0868 0.090 Uiso calc R 1 1
C C5 0.98078(17) 0.1371(3) 0.16998(12) 0.0667(5) Uani d . 1 1
H H5 1.0523 0.1320 0.2019 0.080 Uiso calc R 1 1
C C6 0.86132(15) 0.1518(2) 0.19186(9) 0.0500(4) Uani d . 1 1
C C7 0.82011(15) 0.1562(2) 0.25786(9) 0.0517(4) Uani d . 1 1
H H7 0.8717 0.1525 0.2995 0.062 Uiso calc R 1 1
C C8 0.69340(14) 0.1666(2) 0.25026(8) 0.0444(3) Uani d . 1 1
C C9 0.61219(15) 0.1458(2) 0.30554(9) 0.0479(4) Uani d . 1 1
C C10 0.6183(2) 0.1412(3) 0.42624(10) 0.0699(5) Uani d . 1 1
H H10A 0.5795 0.0247 0.4225 0.084 Uiso calc R 1 1
H H10B 0.5535 0.2287 0.4314 0.084 Uiso calc R 1 1
C C11 0.7173(3) 0.1476(4) 0.48626(12) 0.0924(8) Uani d . 1 1
H H11A 0.7850 0.0694 0.4783 0.139 Uiso calc R 1 1
H H11B 0.6821 0.1109 0.5269 0.139 Uiso calc R 1 1
H H11C 0.7487 0.2667 0.4922 0.139 Uiso calc R 1 1
C C12 0.42232(13) 0.0165(2) 0.14176(8) 0.0443(3) Uani d . 1 1
C C13 0.31930(15) -0.0030(3) 0.17714(10) 0.0562(4) Uani d . 1 1
H H13 0.2935 0.0894 0.2038 0.067 Uiso calc R 1 1
C C14 0.25463(18) -0.1627(3) 0.17237(11) 0.0653(5) Uani d . 1 1
H H14 0.1838 -0.1774 0.1952 0.078 Uiso calc R 1 1
C C15 0.2945(2) -0.2984(3) 0.13425(11) 0.0682(5) Uani d . 1 1
H H15 0.2515 -0.4060 0.1320 0.082 Uiso calc R 1 1
C C16 0.3978(2) -0.2779(3) 0.09909(11) 0.0661(5) Uani d . 1 1
H H16 0.4242 -0.3715 0.0733 0.079 Uiso calc R 1 1
C C17 0.46224(17) -0.1190(2) 0.10196(9) 0.0558(4) Uani d . 1 1
H H17 0.5311 -0.1034 0.0776 0.067 Uiso calc R 1 1
N N1 0.64889(11) 0.17160(18) 0.17945(7) 0.0445(3) Uani d . 1 1
O O1 0.51424(12) 0.27385(18) 0.07617(7) 0.0626(3) Uani d . 1 1
O O2 0.44931(11) 0.33875(16) 0.18971(7) 0.0589(3) Uani d . 1 1
O O3 0.50501(12) 0.09756(19) 0.29867(7) 0.0646(3) Uani d . 1 1
O O4 0.67930(12) 0.17905(19) 0.36602(6) 0.0611(3) Uani d . 1 1
S S1 0.50234(3) 0.22047(5) 0.14475(2) 0.04621(13) Uani d . 1 1

loop_
_atom_site_aniso_label
_atom_site_aniso_U_11
_atom_site_aniso_U_22
_atom_site_aniso_U_33
_atom_site_aniso_U_12
_atom_site_aniso_U_13
_atom_site_aniso_U_23
C1 0.0410(8) 0.0423(7) 0.0540(9) 0.0003(6) 0.0037(6) 0.0018(6)
C2 0.0572(10) 0.0664(11) 0.0551(10) -0.0002(8) 0.0071(8) 0.0046(8)
C3 0.0731(13) 0.0750(13) 0.0678(12) 0.0045(10) 0.0247(10) 0.0025(10)
C4 0.0519(11) 0.0801(14) 0.0961(17) 0.0050(10) 0.0263(11) 0.0025(12)
C5 0.0409(9) 0.0747(13) 0.0846(14) 0.0047(8) 0.0071(9) -0.0044(10)
C6 0.0391(7) 0.0463(8) 0.0633(10) 0.0011(6) 0.0004(7) -0.0017(7)
C7 0.0412(8) 0.0554(9) 0.0554(9) 0.0053(7) -0.0068(7) -0.0053(7)
C8 0.0407(7) 0.0433(7) 0.0472(8) 0.0035(6) -0.0035(6) -0.0010(6)
C9 0.0459(8) 0.0452(8) 0.0510(9) 0.0076(6) -0.0011(7) 0.0006(6)
C10 0.0802(14) 0.0781(13) 0.0521(11) 0.0125(11) 0.0106(9) 0.0039(9)
C11 0.116(2) 0.1060(19) 0.0524(12) 0.0233(16) -0.0021(12) 0.0063(12)
C12 0.0362(7) 0.0461(7) 0.0474(8) 0.0036(6) -0.0083(6) 0.0005(6)
C13 0.0407(8) 0.0596(10) 0.0672(11) 0.0006(7) 0.0012(7) -0.0057(8)
C14 0.0487(10) 0.0690(11) 0.0761(13) -0.0103(8) -0.0017(9) 0.0078(10)
C15 0.0701(12) 0.0534(10) 0.0747(13) -0.0123(9) -0.0188(10) 0.0068(9)
C16 0.0773(13) 0.0498(9) 0.0666(12) 0.0052(9) -0.0111(10) -0.0081(8)
C17 0.0544(9) 0.0557(9) 0.0551(10) 0.0061(7) -0.0027(7) -0.0051(7)
N1 0.0352(6) 0.0516(7) 0.0452(7) 0.0011(5) -0.0015(5) 0.0022(5)
O1 0.0546(7) 0.0708(8) 0.0595(8) 0.0042(6) -0.0051(6) 0.0204(6)
O2 0.0503(7) 0.0461(6) 0.0784(9) 0.0119(5) -0.0001(6) -0.0040(6)
O3 0.0481(7) 0.0822(9) 0.0629(8) -0.0033(6) 0.0042(6) 0.0031(7)
O4 0.0590(7) 0.0773(8) 0.0458(7) 0.0003(6) 0.0003(5) -0.0031(6)
S1 0.0382(2) 0.0439(2) 0.0542(2) 0.00539(14) -0.00468(15) 0.00506(16)

loop_
_atom_type_symbol
_atom_type_description
_atom_type_scat_dispersion_real
_atom_type_scat_dispersion_imag
_atom_type_scat_source
C C 0.0033 0.0016 'International Tables Vol C Tables 4.2.6.8 and 6.1.1.4'
H H 0.0000 0.0000 'International Tables Vol C Tables 4.2.6.8 and 6.1.1.4'
N N 0.0061 0.0033 'International Tables Vol C Tables 4.2.6.8 and 6.1.1.4'
O O 0.0106 0.0060 'International Tables Vol C Tables 4.2.6.8 and 6.1.1.4'
S S 0.1246 0.1234 'International Tables Vol C Tables 4.2.6.8 and 6.1.1.4'

loop_
_geom_angle_atom_site_label_1
_geom_angle_atom_site_label_2
_geom_angle_atom_site_label_3
_geom_angle
C2 C1 C6 121.18(16)
C2 C1 N1 131.69(15)
C6 C1 N1 107.11(14)
C3 C2 C1 117.02(18)
C3 C2 H2 121.5
C1 C2 H2 121.5
C2 C3 C4 122.4(2)
C2 C3 H3 118.8
C4 C3 H3 118.8
C5 C4 C3 120.76(18)
C5 C4 H4 119.6
C3 C4 H4 119.6
C4 C5 C6 119.07(19)
C4 C5 H5 120.5
C6 C5 H5 120.5
C5 C6 C1 119.62(18)
C5 C6 C7 132.45(17)
C1 C6 C7 107.92(14)
C8 C7 C6 108.45(15)
C8 C7 H7 125.8
C6 C7 H7 125.8
C7 C8 N1 109.27(14)
C7 C8 C9 125.71(15)
N1 C8 C9 124.28(13)
O3 C9 O4 124.55(16)
O3 C9 C8 126.12(16)
O4 C9 C8 109.22(14)
O4 C10 C11 106.90(19)
O4 C10 H10A 110.3
C11 C10 H10A 110.3
O4 C10 H10B 110.3
C11 C10 H10B 110.3
H10A C10 H10B 108.6
C10 C11 H11A 109.5
C10 C11 H11B 109.5
H11A C11 H11B 109.5
C10 C11 H11C 109.5
H11A C11 H11C 109.5
H11B C11 H11C 109.5
C13 C12 C17 121.55(16)
C13 C12 S1 119.47(13)
C17 C12 S1 118.95(13)
C12 C13 C14 118.77(18)
C12 C13 H13 120.6
C14 C13 H13 120.6
C15 C14 C13 120.20(19)
C15 C14 H14 119.9
C13 C14 H14 119.9
C14 C15 C16 120.64(18)
C14 C15 H15 119.7
C16 C15 H15 119.7
C15 C16 C17 120.23(18)
C15 C16 H16 119.9
C17 C16 H16 119.9
C16 C17 C12 118.60(18)
C16 C17 H17 120.7
C12 C17 H17 120.7
C1 N1 C8 107.24(12)
C1 N1 S1 125.14(11)
C8 N1 S1 126.64(11)
C9 O4 C10 116.12(15)
O2 S1 O1 119.66(8)
O2 S1 N1 108.04(7)
O1 S1 N1 105.26(7)
O2 S1 C12 110.04(8)
O1 S1 C12 108.23(8)
N1 S1 C12 104.50(7)

loop_
_geom_bond_atom_site_label_1
_geom_bond_atom_site_label_2
_geom_bond_distance
C1 C2 1.388(2)
C1 C6 1.402(2)
C1 N1 1.409(2)
C2 C3 1.376(3)
C2 H2 0.9300
C3 C4 1.384(3)
C3 H3 0.9300
C4 C5 1.352(3)
C4 H4 0.9300
C5 C6 1.398(2)
C5 H5 0.9300
C6 C7 1.412(3)
C7 C8 1.348(2)
C7 H7 0.9300
C8 N1 1.412(2)
C8 C9 1.472(2)
C9 O3 1.195(2)
C9 O4 1.335(2)
C10 O4 1.440(2)
C10 C11 1.488(3)
C10 H10A 0.9700
C10 H10B 0.9700
C11 H11A 0.9600
C11 H11B 0.9600
C11 H11C 0.9600
C12 C13 1.375(2)
C12 C17 1.381(2)
C12 S1 1.7567(16)
C13 C14 1.386(3)
C13 H13 0.9300
C14 C15 1.363(3)
C14 H14 0.9300
C15 C16 1.376(3)
C15 H15 0.9300
C16 C17 1.379(3)
C16 H16 0.9300
C17 H17 0.9300
N1 S1 1.6752(13)
O1 S1 1.4204(13)
O2 S1 1.4159(13)

loop_
_geom_hbond_atom_site_label_D
_geom_hbond_atom_site_label_H
_geom_hbond_atom_site_label_A
_geom_hbond_distance_DH
_geom_hbond_distance_HA
_geom_hbond_distance_DA
_geom_hbond_angle_DHA
_geom_hbond_publ_flag
C2 H2 O1 0.93 2.29 2.839(2) 116.9 y
C13 H13 O2 0.93 2.55 2.923(2) 104.5 y

loop_
_geom_torsion_atom_site_label_1
_geom_torsion_atom_site_label_2
_geom_torsion_atom_site_label_3
_geom_torsion_atom_site_label_4
_geom_torsion
C6 C1 C2 C3 -0.2(3)
N1 C1 C2 C3 -178.06(18)
C1 C2 C3 C4 0.1(3)
C2 C3 C4 C5 -0.4(3)
C3 C4 C5 C6 0.7(3)
C4 C5 C6 C1 -0.7(3)
C4 C5 C6 C7 177.8(2)
C2 C1 C6 C5 0.5(3)
N1 C1 C6 C5 178.83(16)
C2 C1 C6 C7 -178.36(16)
N1 C1 C6 C7 -0.01(18)
C5 C6 C7 C8 -178.14(19)
C1 C6 C7 C8 0.49(19)
C6 C7 C8 N1 -0.78(19)
C6 C7 C8 C9 169.72(15)
C7 C8 C9 O3 -153.97(18)
N1 C8 C9 O3 15.2(3)
C7 C8 C9 O4 22.3(2)
N1 C8 C9 O4 -168.58(14)
C17 C12 C13 C14 0.0(2)
S1 C12 C13 C14 177.82(13)
C12 C13 C14 C15 1.2(3)
C13 C14 C15 C16 -1.2(3)
C14 C15 C16 C17 -0.1(3)
C15 C16 C17 C12 1.3(3)
C13 C12 C17 C16 -1.2(2)
S1 C12 C17 C16 -179.06(14)
C2 C1 N1 C8 177.65(17)
C6 C1 N1 C8 -0.45(17)
C2 C1 N1 S1 -13.1(3)
C6 C1 N1 S1 168.80(11)
C7 C8 N1 C1 0.77(18)
C9 C8 N1 C1 -169.90(14)
C7 C8 N1 S1 -168.27(12)
C9 C8 N1 S1 21.1(2)
O3 C9 O4 C10 4.4(2)
C8 C9 O4 C10 -171.90(15)
C11 C10 O4 C9 167.30(18)
C1 N1 S1 O2 -137.60(13)
C8 N1 S1 O2 29.58(15)
C1 N1 S1 O1 -8.67(15)
C8 N1 S1 O1 158.50(13)
C1 N1 S1 C12 105.25(14)
C8 N1 S1 C12 -87.58(14)
C13 C12 S1 O2 3.79(15)
C17 C12 S1 O2 -178.30(12)
C13 C12 S1 O1 -128.64(13)
C17 C12 S1 O1 49.27(14)
C13 C12 S1 N1 119.56(13)
C17 C12 S1 N1 -62.53(14)

loop_
_cod_related_entry_id
_cod_related_entry_database
_cod_related_entry_code
1 ChemSpider 442688
